data_7135191
loop_
_publ_author_name
'Xu, Zhe-Kun'
'Wang, Zhong-Xia'

_publ_section_title
;
 A low-dimensional ferrocenium lead-iodide perovskite ferroelastic with a
 narrow band gap.
;
_journal_issue 81
_journal_name_full 'Chemical communications (Cambridge, England)'
_journal_page_first 15810
_journal_page_last 15813
_journal_paper_doi 10.1039/d5cc03384e
_journal_volume 61
_journal_year 2025
_chemical_formula_moiety 'I3, C10 Fe1'
_chemical_formula_sum 'C10 Fe I3'
_chemical_formula_weight 556.65
_space_group_crystal_system trigonal
_space_group_IT_number 166
_space_group_name_Hall '-R 3 2"'
_space_group_name_H-M_alt 'R -3 m :H'
_atom_sites_solution_primary dual
_audit_creation_date 2025-06-14
_audit_creation_method
;
Olex2 1.3
(compiled 2020.11.12 svn.r5f609507 for OlexSys, GUI svn.r6226)
;
_audit_update_record
;
2025-10-15 deposited with the CCDC.	2025-10-15 downloaded from the CCDC.
;
_cell_angle_alpha 90
_cell_angle_beta 90
_cell_angle_gamma 120
_cell_formula_units_Z 3
_cell_length_a 8.5305(4)
_cell_length_b 8.5305(4)
_cell_length_c 17.0548(10)
_cell_measurement_reflns_used 784
_cell_measurement_temperature 299.98(10)
_cell_measurement_theta_max 74.1970
_cell_measurement_theta_min 6.5070
_cell_volume 1074.80(10)
_computing_cell_refinement 'CrysAlisPro 1.171.41.108a (Rigaku OD, 2021)'
_computing_data_collection 'CrysAlisPro 1.171.41.108a (Rigaku OD, 2021)'
_computing_data_reduction 'CrysAlisPro 1.171.41.108a (Rigaku OD, 2021)'
_computing_molecular_graphics 'Olex2 1.3 (Dolomanov et al., 2009)'
_computing_publication_material 'Olex2 1.3 (Dolomanov et al., 2009)'
_computing_structure_refinement 'SHELXL 2017/1 (Sheldrick, 2015)'
_computing_structure_solution 'SHELXT 2014/5 (Sheldrick, 2014)'
_diffrn_ambient_environment air
_diffrn_ambient_temperature 299.98(10)
_diffrn_detector 'Hybrid Pixel Array Detector'
_diffrn_detector_area_resol_mean 10.0000
_diffrn_detector_type HyPix
_diffrn_measured_fraction_theta_full 0.977
_diffrn_measured_fraction_theta_max 0.920
_diffrn_measurement_details
;
List of Runs (angles in degrees, time in seconds):

  # Type    Start    End  Width  t~exp~   \w     \q     \k     \f   Frames
#--------------------------------------------------------------------------
  1  \w     52.00  95.00   0.50    1.00    --  108.36 173.00 150.00   86
  2  \w    102.00 149.00   0.50    1.00    --  108.36 173.00 150.00   94
  3  \w    -25.00   6.00   0.50    0.50    --  -45.20  67.00 -26.00   62
  4  \w    -62.00 -34.00   0.50    0.50    --  -45.20  67.00 -26.00   56
  5  \w     40.00  65.00   0.50    1.00    --  108.36 -61.00-150.00   50
  6  \w    -17.00  30.00   0.50    0.50    --  -45.20  19.00-150.00   94
  7  \w    -65.00 -29.00   0.50    1.00    -- -102.00  61.00-180.00   72
  8  \w   -172.00-119.00   0.50    1.00    -- -102.00 -94.00-105.00  106
  9  \w   -115.00 -85.00   0.50    1.00    -- -102.00 -94.00-105.00   60
 10  \w   -162.00-113.00   0.50    1.00    -- -102.00 -85.00 133.00   98
;
_diffrn_measurement_device 'four-circle diffractometer'
_diffrn_measurement_device_type 'XtaLAB Synergy R, DW system, HyPix'
_diffrn_measurement_method '\w scans'
_diffrn_orient_matrix_type 'CrysAlisPro convention (1999,Acta A55,543-557)'
_diffrn_orient_matrix_UB_11 0.1780053000
_diffrn_orient_matrix_UB_12 0.1727800000
_diffrn_orient_matrix_UB_13 0.0211604000
_diffrn_orient_matrix_UB_21 0.0518962000
_diffrn_orient_matrix_UB_22 -0.1114038000
_diffrn_orient_matrix_UB_23 0.0542920000
_diffrn_orient_matrix_UB_31 0.0954042000
_diffrn_orient_matrix_UB_32 -0.0346013000
_diffrn_orient_matrix_UB_33 -0.0689485000
_diffrn_radiation_monochromator mirror
_diffrn_radiation_probe x-ray
_diffrn_radiation_type 'Cu K\a'
_diffrn_radiation_wavelength 1.54184
_diffrn_reflns_av_R_equivalents 0.0238
_diffrn_reflns_av_unetI/netI 0.0161
_diffrn_reflns_Laue_measured_fraction_full 0.977
_diffrn_reflns_Laue_measured_fraction_max 0.920
_diffrn_reflns_limit_h_max 10
_diffrn_reflns_limit_h_min -7
_diffrn_reflns_limit_k_max 9
_diffrn_reflns_limit_k_min -9
_diffrn_reflns_limit_l_max 20
_diffrn_reflns_limit_l_min -20
_diffrn_reflns_number 862
_diffrn_reflns_point_group_measured_fraction_full 0.977
_diffrn_reflns_point_group_measured_fraction_max 0.920
_diffrn_reflns_theta_full 67.684
_diffrn_reflns_theta_max 76.377
_diffrn_reflns_theta_min 6.530
_diffrn_source 'Rotating-anode X-ray tube'
_diffrn_source_type 'Rigaku (Cu) X-ray Source'
_exptl_absorpt_coefficient_mu 58.895
_exptl_absorpt_correction_T_max 1.00000
_exptl_absorpt_correction_T_min 0.37522
_exptl_absorpt_correction_type multi-scan
_exptl_absorpt_process_details
;
CrysAlisPro 1.171.41.108a (Rigaku Oxford Diffraction, 2021)
Empirical absorption correction using spherical harmonics,
implemented in SCALE3 ABSPACK scaling algorithm.
;
_exptl_crystal_colour 'dull dark black'
_exptl_crystal_colour_lustre dull
_exptl_crystal_colour_modifier dark
_exptl_crystal_colour_primary black
_exptl_crystal_density_diffrn 2.580
_exptl_crystal_description block
_exptl_crystal_F_000 735
_exptl_crystal_size_max 0.1
_exptl_crystal_size_mid 0.1
_exptl_crystal_size_min 0.1
_refine_diff_density_max 0.840
_refine_diff_density_min -1.268
_refine_diff_density_rms 0.169
_refine_ls_extinction_method none
_refine_ls_goodness_of_fit_ref 1.119
_refine_ls_hydrogen_treatment undef
_refine_ls_matrix_type full
_refine_ls_number_parameters 17
_refine_ls_number_reflns 286
_refine_ls_number_restraints 0
_refine_ls_restrained_S_all 1.119
_refine_ls_R_factor_all 0.0367
_refine_ls_R_factor_gt 0.0362
_refine_ls_shift/su_max 0.000
_refine_ls_shift/su_mean 0.000
_refine_ls_structure_factor_coef Fsqd
_refine_ls_weighting_details 'w=1/[\s^2^(Fo^2^)+(0.0835P)^2^] where P=(Fo^2^+2Fc^2^)/3'
_refine_ls_weighting_scheme calc
_refine_ls_wR_factor_gt 0.1056
_refine_ls_wR_factor_ref 0.1060
_reflns_Friedel_coverage 0.000
_reflns_number_gt 277
_reflns_number_total 286
_reflns_threshold_expression 'I > 2\s(I)'
_cod_data_source_file d5cc03384e3.cif
_cod_data_source_block fci3_300k_auto
_cod_original_cell_volume 1074.80(12)
_cod_original_sg_symbol_H-M 'R -3 m'
_cod_database_code 7135191
_shelx_shelxl_version_number 2017/1
_chemical_oxdiff_formula 'C H Fe I'
_shelx_space_group_comment
;
The symmetry employed for this shelxl refinement is uniquely defined
by the following loop, which should always be used as a source of
symmetry information in preference to the above space-group names.
They are only intended as comments.
;
_shelx_estimated_absorpt_t_max 0.067
_shelx_estimated_absorpt_t_min 0.067
_reflns_odcompleteness_completeness 97.71
_reflns_odcompleteness_iscentric 1
_reflns_odcompleteness_theta 66.97
_olex2_refinement_description
;
1. Others
 Fixed Sof: C1(0.83333)
;
_olex2_submission_special_instructions 'No special instructions were received'
_oxdiff_exptl_absorpt_empirical_details
;
Empirical correction (ABSPACK) includes:
- Absorption correction using spherical harmonics
- Frame scaling
;
_oxdiff_exptl_absorpt_empirical_full_max 1.744
_oxdiff_exptl_absorpt_empirical_full_min 0.615

loop_
_space_group_symop_operation_xyz
'x, y, z'
'-y, x-y, z'
'-x+y, -x, z'
'y, x, -z'
'x-y, -y, -z'
'-x, -x+y, -z'
'x+2/3, y+1/3, z+1/3'
'-y+2/3, x-y+1/3, z+1/3'
'-x+y+2/3, -x+1/3, z+1/3'
'y+2/3, x+1/3, -z+1/3'
'x-y+2/3, -y+1/3, -z+1/3'
'-x+2/3, -x+y+1/3, -z+1/3'
'x+1/3, y+2/3, z+2/3'
'-y+1/3, x-y+2/3, z+2/3'
'-x+y+1/3, -x+2/3, z+2/3'
'y+1/3, x+2/3, -z+2/3'
'x-y+1/3, -y+2/3, -z+2/3'
'-x+1/3, -x+y+2/3, -z+2/3'
'-x, -y, -z'
'y, -x+y, -z'
'x-y, x, -z'
'-y, -x, z'
'-x+y, y, z'
'x, x-y, z'
'-x+2/3, -y+1/3, -z+1/3'
'y+2/3, -x+y+1/3, -z+1/3'
'x-y+2/3, x+1/3, -z+1/3'
'-y+2/3, -x+1/3, z+1/3'
'-x+y+2/3, y+1/3, z+1/3'
'x+2/3, x-y+1/3, z+1/3'
'-x+1/3, -y+2/3, -z+2/3'
'y+1/3, -x+y+2/3, -z+2/3'
'x-y+1/3, x+2/3, -z+2/3'
'-y+1/3, -x+2/3, z+2/3'
'-x+y+1/3, y+2/3, z+2/3'
'x+1/3, x-y+2/3, z+2/3'

loop_
_atom_site_label
_atom_site_type_symbol
_atom_site_fract_x
_atom_site_fract_y
_atom_site_fract_z
_atom_site_U_iso_or_equiv
_atom_site_adp_type
_atom_site_occupancy
_atom_site_site_symmetry_order
_atom_site_calc_flag
_atom_site_refinement_flags_posn
_atom_site_refinement_flags_adp
_atom_site_refinement_flags_occupancy
_atom_site_disorder_assembly
_atom_site_disorder_group
I1 I 0.333333 0.666667 0.666667 0.0430(4) Uani 1 12 d S T P . .
I2 I 0.333333 0.666667 0.49520(5) 0.0618(4) Uani 1 6 d S T P . .
C1 C 0.1439(14) 0.9989(11) 0.5987(3) 0.079(3) Uani 0.8333 1 d . . P . .
Fe1 Fe 0.000000 1.000000 0.500000 0.0388(6) Uani 1 12 d S T P . .

loop_
_atom_site_aniso_label
_atom_site_aniso_U_11
_atom_site_aniso_U_22
_atom_site_aniso_U_33
_atom_site_aniso_U_23
_atom_site_aniso_U_13
_atom_site_aniso_U_12
I1 0.0366(5) 0.0366(5) 0.0558(7) 0.000 0.000 0.0183(2)
I2 0.0689(5) 0.0689(5) 0.0476(6) 0.000 0.000 0.0345(3)
C1 0.115(7) 0.085(5) 0.037(2) -0.005(3) -0.036(3) 0.049(4)
Fe1 0.0505(9) 0.0505(9) 0.0154(10) 0.000 0.000 0.0253(4)

loop_
_atom_type_symbol
_atom_type_description
_atom_type_scat_dispersion_real
_atom_type_scat_dispersion_imag
_atom_type_scat_source
C C 0.0181 0.0091 'International Tables Vol C Tables 4.2.6.8 and 6.1.1.4'
Fe Fe -1.1336 3.1974 'International Tables Vol C Tables 4.2.6.8 and 6.1.1.4'
I I -0.3257 6.8362 'International Tables Vol C Tables 4.2.6.8 and 6.1.1.4'

loop_
_citation_id
_citation_doi
_citation_year
1 10.1039/D5CC03384E 2025

loop_
_geom_angle_atom_site_label_1
_geom_angle_atom_site_label_2
_geom_angle_atom_site_label_3
_geom_angle
_geom_angle_site_symmetry_1
_geom_angle_site_symmetry_3
_geom_angle_publ_flag
I2 I1 I2 180.0 25_566 . ?
C1 C1 C1 120.001(14) 22_665 24_575 ?
C1 C1 Fe1 73.0(2) 22_665 . ?
C1 C1 Fe1 72.6(2) 24_575 . ?
C1 Fe1 C1 118.5(5) 2_675 21_666 ?
C1 Fe1 C1 118.5(5) 22_665 5_676 ?
C1 Fe1 C1 145.3(5) 4_466 3_465 ?
C1 Fe1 C1 107.6(6) . 5_676 ?
C1 Fe1 C1 107.6(6) 20_456 22_665 ?
C1 Fe1 C1 34.7(4) . 24_575 ?
C1 Fe1 C1 34.7(5) 20_456 5_676 ?
C1 Fe1 C1 145.3(5) . 6_556 ?
C1 Fe1 C1 118.5(5) 19_576 3_465 ?
C1 Fe1 C1 180.0 24_575 6_556 ?
C1 Fe1 C1 107.6(6) 24_575 21_666 ?
C1 Fe1 C1 180.0 . 19_576 ?
C1 Fe1 C1 34.0(5) 5_676 21_666 ?
C1 Fe1 C1 145.3(4) 24_575 19_576 ?
C1 Fe1 C1 61.5(5) 23_455 22_665 ?
C1 Fe1 C1 34.7(4) 6_556 19_576 ?
C1 Fe1 C1 61.5(5) 6_556 5_676 ?
C1 Fe1 C1 118.5(5) . 20_456 ?
C1 Fe1 C1 180.0 23_455 5_676 ?
C1 Fe1 C1 146.0(5) 24_575 20_456 ?
C1 Fe1 C1 72.4(6) 24_575 3_465 ?
C1 Fe1 C1 34.0(5) 6_556 20_456 ?
C1 Fe1 C1 61.5(5) 2_675 3_465 ?
C1 Fe1 C1 61.5(5) 19_576 20_456 ?
C1 Fe1 C1 146.0(5) 5_676 3_465 ?
C1 Fe1 C1 61.5(5) . 2_675 ?
C1 Fe1 C1 61.5(5) 19_576 21_666 ?
C1 Fe1 C1 34.0(5) 24_575 2_675 ?
C1 Fe1 C1 34.7(4) 4_466 21_666 ?
C1 Fe1 C1 146.0(5) 6_556 2_675 ?
C1 Fe1 C1 146.0(5) 19_576 22_665 ?
C1 Fe1 C1 118.5(5) 19_576 2_675 ?
C1 Fe1 C1 72.4(6) 2_675 22_665 ?
C1 Fe1 C1 180.00(19) 20_456 2_675 ?
C1 Fe1 C1 180.0 4_466 22_665 ?
C1 Fe1 C1 72.4(6) . 23_455 ?
C1 Fe1 C1 118.5(5) 24_575 5_676 ?
C1 Fe1 C1 61.5(5) 24_575 23_455 ?
C1 Fe1 C1 72.4(6) 19_576 5_676 ?
C1 Fe1 C1 118.5(5) 6_556 23_455 ?
C1 Fe1 C1 145.3(5) 2_675 5_676 ?
C1 Fe1 C1 107.6(6) 19_576 23_455 ?
C1 Fe1 C1 61.5(5) 4_466 5_676 ?
C1 Fe1 C1 145.3(5) 20_456 23_455 ?
C1 Fe1 C1 61.5(5) . 3_465 ?
C1 Fe1 C1 34.7(5) 2_675 23_455 ?
C1 Fe1 C1 107.6(6) 6_556 3_465 ?
C1 Fe1 C1 146.0(5) . 4_466 ?
C1 Fe1 C1 118.5(5) 20_456 3_465 ?
C1 Fe1 C1 118.5(5) 24_575 4_466 ?
C1 Fe1 C1 34.0(5) 23_455 3_465 ?
C1 Fe1 C1 61.5(5) 6_556 4_466 ?
C1 Fe1 C1 34.7(4) 22_665 3_465 ?
C1 Fe1 C1 34.0(5) 19_576 4_466 ?
C1 Fe1 C1 118.5(5) . 21_666 ?
C1 Fe1 C1 72.4(6) 20_456 4_466 ?
C1 Fe1 C1 72.4(6) 6_556 21_666 ?
C1 Fe1 C1 107.6(6) 2_675 4_466 ?
C1 Fe1 C1 61.5(5) 20_456 21_666 ?
C1 Fe1 C1 118.5(5) 23_455 4_466 ?
C1 Fe1 C1 146.0(5) 23_455 21_666 ?
C1 Fe1 C1 34.0(5) . 22_665 ?
C1 Fe1 C1 145.3(5) 22_665 21_666 ?
C1 Fe1 C1 61.5(5) 24_575 22_665 ?
C1 Fe1 C1 180.0 3_465 21_666 ?
C1 Fe1 C1 118.5(5) 6_556 22_665 ?

loop_
_geom_bond_atom_site_label_1
_geom_bond_atom_site_label_2
_geom_bond_distance
_geom_bond_site_symmetry_2
_geom_bond_publ_flag
I1 I2 2.9243(8) 25_566 ?
I1 I2 2.9243(8) . ?
C1 C1 1.246(17) 24_575 ?
C1 C1 1.219(18) 22_665 ?
C1 Fe1 2.086(7) . ?
